data_1004053
loop_
_publ_author_name
'Jolibois, B'
'Laplace, G'
'Abraham, F'
'Nowogrocki, G'

_publ_section_title
;
The Low-Temperature Forms of some M(I)~3~ M(III) (X O~4~)~3~ Compounds:
Structure of Triammonium indium(III) Trisulfate
;
_journal_coden_ASTM ACBCAR
_journal_name_full 'Acta Crystallographica B (24,1968-38,1982)'
_journal_page_first 2517
_journal_page_last 2519
_journal_paper_doi 10.1107/S0567740880009338
_journal_volume 36
_journal_year 1980
_chemical_formula_structural '(N H4)3 In (S O4)3'
_chemical_formula_sum 'H12 In N3 O12 S3'
_chemical_name_systematic 'Triammonium indium sulfate'
_space_group_IT_number 14
_symmetry_cell_setting monoclinic
_symmetry_Int_Tables_number 14
_symmetry_space_group_name_Hall '-P 2ybc'
_symmetry_space_group_name_H-M 'P 1 21/c 1'
_cell_angle_alpha 90
_cell_angle_beta 108.28(5)
_cell_angle_gamma 90
_cell_formula_units_Z 4
_cell_length_a 8.963(7)
_cell_length_b 15.644(15)
_cell_length_c 9.131(6)
_cell_volume 1215.7
_refine_ls_R_factor_all 0.015
_cod_database_code 1004053

loop_
_symmetry_equiv_pos_as_xyz
x,y,z
-x,1/2+y,1/2-z
-x,-y,-z
x,1/2-y,1/2+z

loop_
_atom_site_label
_atom_site_type_symbol
_atom_site_symmetry_multiplicity
_atom_site_Wyckoff_symbol
_atom_site_fract_x
_atom_site_fract_y
_atom_site_fract_z
_atom_site_occupancy
_atom_site_attached_hydrogens
_atom_site_calc_flag
In1 In3+ 4 e 0.21519(2) 0.25002(1) 0.22474(2) 1. 0 d
S1 S6+ 4 e 0.25436(7) 0.09155(4) 0.47552(6) 1. 0 d
S2 S6+ 4 e 0.44729(7) 0.34724(4) 0.53964(6) 1. 0 d
S3 S6+ 4 e -0.04120(7) 0.32909(4) 0.39422(6) 1. 0 d
O1 O2- 4 e 0.17615(23) 0.01057(12) 0.47641(22) 1. 0 d
O2 O2- 4 e 0.40834(21) 0.07958(13) 0.46155(21) 1. 0 d
O3 O2- 4 e 0.15451(19) 0.14349(11) 0.34323(19) 1. 0 d
O4 O2- 4 e 0.27239(24) 0.13703(12) 0.62235(20) 1. 0 d
O5 O2- 4 e 0.38732(32) 0.42679(12) 0.46306(22) 1. 0 d
O6 O2- 4 e 0.61420(27) 0.35057(14) 0.61423(23) 1. 0 d
O7 O2- 4 e 0.37074(27) 0.32968(14) 0.65744(23) 1. 0 d
O8 O2- 4 e 0.41130(19) 0.27590(11) 0.42505(19) 1. 0 d
O9 O2- 4 e -0.06172(29) 0.41503(13) 0.44100(27) 1. 0 d
O10 O2- 4 e 0.07426(21) 0.33220(11) 0.30978(21) 1. 0 d
O11 O2- 4 e -0.18738(23) 0.29385(17) 0.29640(23) 1. 0 d
O12 O2- 4 e 0.01589(21) 0.27205(12) 0.53042(19) 1. 0 d
N1 N3- 4 e 0.87639(30) 0.02490(17) 0.21238(30) 1. 0 d
N2 N3- 4 e 0.60214(34) 0.0420(2) 0.78375(32) 1. 0 d
N3 N3- 4 e 0.69791(30) 0.17078(16) 0.47053(29) 1. 0 d
H1 H1+ 4 e 0.0935(6) 0.0039(3) 0.0162(6) 1. 0 d
H2 H1+ 4 e 0.0943(7) 0.0018(4) 0.0296(7) 1. 0 d
H3 H1+ 4 e 0.0790(5) 0.0067(3) 0.0182(5) 1. 0 d
H4 H1+ 4 e 0.0820(7) -0.0025(4) 0.0182(7) 1. 0 d
H5 H1+ 4 e 0.0593(5) 0.0009(3) 0.0712(5) 1. 0 d
H6 H1+ 4 e 0.0569(6) 0.0022(3) 0.852(6) 1. 0 d
H7 H1+ 4 e 0.0684(5) 0.0072(3) 0.0819(5) 1. 0 d
H8 H1+ 4 e 0.0531(8) 0.0073(4) 0.0771(7) 1. 0 d
H9 H1+ 4 e 0.0742(4) 0.0110(3) 0.0481(4) 1. 0 d
H10 H1+ 4 e 0.0599(6) 0.0167(3) 0.0447(6) 1. 0 d
H11 H1+ 4 e 0.0738(4) 0.0196(2) 0.0572(5) 1. 0 d
H12 H1+ 4 e 0.0731(4) 0.0199(2) 0.0398(2) 1. 0 d

loop_
_atom_type_symbol
_atom_type_oxidation_number
In3+ 3.000
S6+ 6.000
O2- -2.000
N3- -3.000
H1+ 1.000
